data_4503058
loop_
_publ_author_name
'Barnett, Sarah A.'
'Johnston, Andrea'
'Florence, Alastair J.'
'Price, Sarah L.'
'Tocher, Derek A.'

_publ_section_title
;
 A Systematic Experimental and Theoretical Study of the Crystalline State
 of Six Chloronitrobenzenes
;
_journal_issue 1
_journal_name_full 'Crystal Growth &amp; Design'
_journal_page_first 24
_journal_paper_doi 10.1021/cg070131c
_journal_volume 8
_journal_year 2008
_chemical_formula_moiety 'C6 H3 Cl2 N O2'
_chemical_formula_sum 'C6 H3 Cl2 N O2'
_chemical_formula_weight 191.99
_chemical_name_systematic
; 
1-nitro-2,5-dichlorobenzene
;
_space_group_IT_number 2
_symmetry_cell_setting triclinic
_symmetry_space_group_name_Hall '-P 1'
_symmetry_space_group_name_H-M 'P -1'
_atom_sites_solution_hydrogens geom
_atom_sites_solution_primary direct
_atom_sites_solution_secondary 'difference Fourier synthesis'
_audit_creation_method SHELXL-97
_cell_angle_alpha 72.781(2)
_cell_angle_beta 70.300(2)
_cell_angle_gamma 66.349(2)
_cell_formula_units_Z 2
_cell_length_a 7.1403(8)
_cell_length_b 7.2638(8)
_cell_length_c 8.2418(9)
_cell_measurement_reflns_used 2747
_cell_measurement_temperature 150(2)
_cell_measurement_theta_max 28.234
_cell_measurement_theta_min 2.672
_cell_volume 362.18(7)
_computing_cell_refinement 'Bruker SAINT'
_computing_data_collection 'Bruker SMART'
_computing_data_reduction 'Bruker SAINT'
_computing_molecular_graphics 'Bruker SHELXTL'
_computing_publication_material 'Bruker SHELXTL and local programs'
_computing_structure_refinement 'SHELXL-97 (Sheldrick, 1997)'
_computing_structure_solution 'SHELXS-97 (Sheldrick, 1990)'
_diffrn_ambient_temperature 150(2)
_diffrn_measured_fraction_theta_full 0.984
_diffrn_measured_fraction_theta_max 0.921
_diffrn_measurement_device_type 'Bruker SMART APEX diffractometer'
_diffrn_measurement_method '\w rotation with narrow frames'
_diffrn_radiation_monochromator graphite
_diffrn_radiation_source 'fine-focus sealed tube'
_diffrn_radiation_type MoK\a
_diffrn_radiation_wavelength 0.71073
_diffrn_reflns_av_R_equivalents 0.0136
_diffrn_reflns_av_sigmaI/netI 0.0157
_diffrn_reflns_limit_h_max 9
_diffrn_reflns_limit_h_min -9
_diffrn_reflns_limit_k_max 9
_diffrn_reflns_limit_k_min -9
_diffrn_reflns_limit_l_max 10
_diffrn_reflns_limit_l_min -10
_diffrn_reflns_number 3169
_diffrn_reflns_theta_full 26.00
_diffrn_reflns_theta_max 28.23
_diffrn_reflns_theta_min 2.67
_diffrn_standards_decay_% 0
_diffrn_standards_number 0
_exptl_absorpt_coefficient_mu 0.835
_exptl_absorpt_correction_T_max 1.0000
_exptl_absorpt_correction_T_min 0.7918
_exptl_absorpt_correction_type multi-scan
_exptl_absorpt_process_details 'SADABS v2.03'
_exptl_crystal_colour Colourless
_exptl_crystal_density_diffrn 1.761
_exptl_crystal_density_method 'not measured'
_exptl_crystal_description 'Rectangular Block'
_exptl_crystal_F_000 192
_exptl_crystal_size_max 1.28
_exptl_crystal_size_mid 0.45
_exptl_crystal_size_min 0.34
_refine_diff_density_max 0.348
_refine_diff_density_min -0.218
_refine_diff_density_rms 0.053
_refine_ls_extinction_method none
_refine_ls_goodness_of_fit_ref 1.089
_refine_ls_hydrogen_treatment 'riding model'
_refine_ls_matrix_type full
_refine_ls_number_parameters 100
_refine_ls_number_reflns 1649
_refine_ls_number_restraints 0
_refine_ls_restrained_S_all 1.089
_refine_ls_R_factor_all 0.0245
_refine_ls_R_factor_gt 0.0240
_refine_ls_shift/su_max 0.001
_refine_ls_shift/su_mean 0.000
_refine_ls_structure_factor_coef Fsqd
_refine_ls_weighting_details 'calc w=1/[\s^2^(Fo^2^)+(0.0421P)^2^+0.0881P] where P=(Fo^2^+2Fc^2^)/3'
_refine_ls_weighting_scheme calc
_refine_ls_wR_factor_gt 0.0691
_refine_ls_wR_factor_ref 0.0700
_reflns_number_gt 1605
_reflns_number_total 1654
_reflns_threshold_expression I>2\s(I)
_cod_data_source_file cg070131c-file003.cif
_cod_data_source_block STR0392
_cod_depositor_comments
;
The following automatic conversions were performed:

'_symmetry_cell_setting' value 'Triclinic' changed to 'triclinic'
according to /home/saulius/struct/CIF-dictionaries/cif_core.dic
dictionary named 'cif_core.dic' version 2.4.1 from 2010-06-29.

Automatic conversion script
Id: cif_fix_values 1715 2011-07-08 13:25:40Z adriana 

The following automatic conversions were performed:

'_atom_sites_solution_primary' value 'direct methods' was changed to
'direct'.

'_atom_sites_solution_hydrogens' value 'geometrically placed' was
changed to 'geom'.

Automatic conversion script
Id: cif_fix_values 6452 2018-10-05 10:23:21Z andrius 
;
_cod_original_sg_symbol_H-M P-1
_cod_database_code 4503058

loop_
_symmetry_equiv_pos_as_xyz
'x, y, z'
'-x, -y, -z'

loop_
_atom_site_label
_atom_site_type_symbol
_atom_site_fract_x
_atom_site_fract_y
_atom_site_fract_z
_atom_site_U_iso_or_equiv
_atom_site_adp_type
_atom_site_occupancy
_atom_site_symmetry_multiplicity
_atom_site_calc_flag
_atom_site_refinement_flags
C1 C 0.89288(18) 0.24955(16) 0.24390(13) 0.0185(2) Uani 1 1 d .
N1 N 0.87696(15) 0.24635(15) 0.42720(12) 0.0229(2) Uani 1 1 d .
O1 O 0.77483(14) 0.14846(15) 0.54349(11) 0.0316(2) Uani 1 1 d .
O2 O 0.97236(16) 0.33887(16) 0.45149(12) 0.0352(2) Uani 1 1 d .
C2 C 1.08982(17) 0.22965(16) 0.12899(14) 0.0196(2) Uani 1 1 d .
H2A H 1.2068 0.2138 0.1687 0.024 Uiso 1 1 calc R
C3 C 1.11194(17) 0.23349(16) -0.04518(14) 0.0197(2) Uani 1 1 d .
Cl2 Cl 1.35792(4) 0.20449(4) -0.19102(3) 0.02695(11) Uani 1 1 d .
C4 C 0.9411(2) 0.26048(17) -0.10513(14) 0.0226(2) Uani 1 1 d .
H4A H 0.9582 0.2648 -0.2255 0.027 Uiso 1 1 calc R
C5 C 0.74564(19) 0.28111(18) 0.01233(15) 0.0231(2) Uani 1 1 d .
H5A H 0.6283 0.2999 -0.0283 0.028 Uiso 1 1 calc R
C6 C 0.71828(17) 0.27480(16) 0.18891(14) 0.0199(2) Uani 1 1 d .
Cl1 Cl 0.46933(4) 0.31193(5) 0.32720(4) 0.02853(11) Uani 1 1 d .

loop_
_atom_site_aniso_label
_atom_site_aniso_U_11
_atom_site_aniso_U_22
_atom_site_aniso_U_33
_atom_site_aniso_U_23
_atom_site_aniso_U_13
_atom_site_aniso_U_12
C1 0.0203(5) 0.0213(5) 0.0129(5) -0.0033(4) -0.0026(4) -0.0070(4)
N1 0.0195(4) 0.0302(5) 0.0148(4) -0.0057(3) -0.0024(3) -0.0047(4)
O1 0.0231(4) 0.0454(5) 0.0168(4) 0.0018(3) -0.0001(3) -0.0115(4)
O2 0.0421(6) 0.0504(6) 0.0236(4) -0.0132(4) -0.0074(4) -0.0221(5)
C2 0.0190(5) 0.0222(5) 0.0176(5) -0.0037(4) -0.0037(4) -0.0076(4)
C3 0.0198(5) 0.0208(5) 0.0158(5) -0.0039(4) 0.0008(4) -0.0082(4)
Cl2 0.02401(17) 0.03375(18) 0.01871(16) -0.00763(11) 0.00484(11) -0.01170(12)
C4 0.0284(6) 0.0249(5) 0.0151(5) -0.0039(4) -0.0052(4) -0.0097(4)
C5 0.0246(6) 0.0267(5) 0.0214(5) -0.0040(4) -0.0091(4) -0.0094(4)
C6 0.0169(5) 0.0224(5) 0.0192(5) -0.0042(4) -0.0020(4) -0.0074(4)
Cl1 0.01677(16) 0.04213(19) 0.02445(17) -0.00751(13) -0.00099(11) -0.01011(12)

loop_
_atom_type_symbol
_atom_type_description
_atom_type_scat_dispersion_real
_atom_type_scat_dispersion_imag
_atom_type_scat_source
C C 0.0033 0.0016 'International Tables Vol C Tables 4.2.6.8 and 6.1.1.4'
H H 0.0000 0.0000 'International Tables Vol C Tables 4.2.6.8 and 6.1.1.4'
N N 0.0061 0.0033 'International Tables Vol C Tables 4.2.6.8 and 6.1.1.4'
O O 0.0106 0.0060 'International Tables Vol C Tables 4.2.6.8 and 6.1.1.4'
Cl Cl 0.1484 0.1585 'International Tables Vol C Tables 4.2.6.8 and 6.1.1.4'

loop_
_geom_angle_atom_site_label_1
_geom_angle_atom_site_label_2
_geom_angle_atom_site_label_3
_geom_angle
C2 C1 C6 122.05(10)
C2 C1 N1 116.24(9)
C6 C1 N1 121.70(10)
O2 N1 O1 124.82(10)
O2 N1 C1 116.81(9)
O1 N1 C1 118.34(10)
C3 C2 C1 118.28(10)
C3 C2 H2A 120.9
C1 C2 H2A 120.9
C2 C3 C4 121.29(10)
C2 C3 Cl2 119.19(9)
C4 C3 Cl2 119.52(8)
C5 C4 C3 119.26(10)
C5 C4 H4A 120.4
C3 C4 H4A 120.4
C4 C5 C6 121.01(11)
C4 C5 H5A 119.5
C6 C5 H5A 119.5
C5 C6 C1 118.09(10)
C5 C6 Cl1 118.95(9)
C1 C6 Cl1 122.86(8)

loop_
_geom_bond_atom_site_label_1
_geom_bond_atom_site_label_2
_geom_bond_distance
C1 C2 1.3840(16)
C1 C6 1.3934(15)
C1 N1 1.4701(13)
N1 O2 1.2226(14)
N1 O1 1.2236(13)
C2 C3 1.3832(15)
C2 H2A 0.9500
C3 C4 1.3884(16)
C3 Cl2 1.7331(11)
C4 C5 1.3837(17)
C4 H4A 0.9500
C5 C6 1.3908(16)
C5 H5A 0.9500
C6 Cl1 1.7214(11)

loop_
_geom_torsion_atom_site_label_1
_geom_torsion_atom_site_label_2
_geom_torsion_atom_site_label_3
_geom_torsion_atom_site_label_4
_geom_torsion
C2 C1 N1 O2 40.59(14)
C6 C1 N1 O2 -138.34(11)
C2 C1 N1 O1 -137.67(11)
C6 C1 N1 O1 43.41(15)
C6 C1 C2 C3 -0.56(17)
N1 C1 C2 C3 -179.48(9)
C1 C2 C3 C4 1.23(17)
C1 C2 C3 Cl2 -178.91(8)
C2 C3 C4 C5 -0.90(17)
Cl2 C3 C4 C5 179.23(8)
C3 C4 C5 C6 -0.12(18)
C4 C5 C6 C1 0.75(17)
C4 C5 C6 Cl1 177.33(9)
C2 C1 C6 C5 -0.41(17)
N1 C1 C6 C5 178.45(10)
C2 C1 C6 Cl1 -176.84(8)
N1 C1 C6 Cl1 2.02(15)

loop_
_cod_related_entry_id
_cod_related_entry_database
_cod_related_entry_code
1 ChemSpider 21111865
